data_7161192
loop_
_publ_author_name
'Wang, Zhan-Yong'
'Zhang, Can'
'Wang, Xiao-Tian'
'Sun, Xiao-Jin'
'Wang, Yi-Lin'
'Yang, Ting'
'Ma, Chenyang'
'Xia, Ran'
'Liu, Hongxin'

_publ_section_title
;
 NMM-promoted decarboxylative C(sp&#x00B3;)--C(sp&#x00B3;) coupling of
 coumarin-3-carboxylic acids and indolin-3-ones
;
_journal_name_full 'Organic &amp; Biomolecular Chemistry'
_journal_paper_doi 10.1039/D6OB00593D
_journal_year 2026
_chemical_formula_sum 'C19 H15 N O4'
_chemical_formula_weight 321.32
_space_group_crystal_system monoclinic
_space_group_IT_number 9
_space_group_name_Hall 'C -2yc'
_space_group_name_H-M_alt 'C 1 c 1'
_atom_sites_solution_hydrogens geom
_audit_creation_method SHELXL-2014/7
_audit_update_record
;
2023-06-07 deposited with the CCDC.	2026-06-01 downloaded from the CCDC.
;
_cell_angle_alpha 90
_cell_angle_beta 106.705(2)
_cell_angle_gamma 90
_cell_formula_units_Z 4
_cell_length_a 11.3469(11)
_cell_length_b 13.9960(14)
_cell_length_c 9.8736(10)
_cell_measurement_reflns_used 2383
_cell_measurement_temperature 296(2)
_cell_measurement_theta_max 27.42
_cell_measurement_theta_min 2.37
_cell_volume 1501.9(3)
_computing_cell_refinement 'Bruker SMART'
_computing_data_collection 'Bruker SMART'
_computing_data_reduction 'Bruker SAINT'
_computing_molecular_graphics 'Bruker SHELXTL'
_computing_publication_material 'Bruker SHELXTL'
_computing_structure_refinement 'SHELXL-2014/7 (Sheldrick, 2014)'
_computing_structure_solution 'Bruker SHELXTL'
_diffrn_ambient_temperature 296(2)
_diffrn_measured_fraction_theta_full 0.996
_diffrn_measured_fraction_theta_max 0.996
_diffrn_measurement_device_type 'CCD area detector'
_diffrn_measurement_method 'phi and omega scans'
_diffrn_radiation_type MoK\a
_diffrn_radiation_wavelength 0.71073
_diffrn_reflns_av_R_equivalents 0.0123
_diffrn_reflns_av_unetI/netI 0.0203
_diffrn_reflns_Laue_measured_fraction_full 0.996
_diffrn_reflns_Laue_measured_fraction_max 0.996
_diffrn_reflns_limit_h_max 13
_diffrn_reflns_limit_h_min -13
_diffrn_reflns_limit_k_max 16
_diffrn_reflns_limit_k_min -12
_diffrn_reflns_limit_l_max 11
_diffrn_reflns_limit_l_min -11
_diffrn_reflns_number 3771
_diffrn_reflns_point_group_measured_fraction_full 0.909
_diffrn_reflns_point_group_measured_fraction_max 0.909
_diffrn_reflns_theta_full 24.997
_diffrn_reflns_theta_max 24.997
_diffrn_reflns_theta_min 2.819
_exptl_absorpt_coefficient_mu 0.101
_exptl_absorpt_correction_type none
_exptl_crystal_colour COLORLESS
_exptl_crystal_density_diffrn 1.421
_exptl_crystal_description BLOCK
_exptl_crystal_F_000 672
_exptl_crystal_size_max 0.260
_exptl_crystal_size_mid 0.240
_exptl_crystal_size_min 0.220
_refine_diff_density_max 0.118
_refine_diff_density_min -0.142
_refine_diff_density_rms 0.034
_refine_ls_abs_structure_details
; 
 Flack x determined using 984 quotients [(I+)-(I-)]/[(I+)+(I-)] 
 (Parsons, Flack and Wagner, Acta Cryst. B69 (2013) 249-259). 
;
_refine_ls_abs_structure_Flack 0.0(4)
_refine_ls_extinction_method none
_refine_ls_goodness_of_fit_ref 1.070
_refine_ls_hydrogen_treatment constr
_refine_ls_matrix_type full
_refine_ls_number_parameters 218
_refine_ls_number_reflns 2409
_refine_ls_number_restraints 2
_refine_ls_restrained_S_all 1.070
_refine_ls_R_factor_all 0.0304
_refine_ls_R_factor_gt 0.0283
_refine_ls_shift/su_max 0.000
_refine_ls_shift/su_mean 0.000
_refine_ls_structure_factor_coef Fsqd
_refine_ls_weighting_details 'w=1/[\s^2^(Fo^2^)+(0.0399P)^2^+0.1448P] where P=(Fo^2^+2Fc^2^)/3'
_refine_ls_weighting_scheme calc
_refine_ls_wR_factor_gt 0.0662
_refine_ls_wR_factor_ref 0.0673
_reflns_Friedel_coverage 0.819
_reflns_Friedel_fraction_full 0.821
_reflns_Friedel_fraction_max 0.821
_reflns_number_gt 2296
_reflns_number_total 2409
_reflns_threshold_expression 'I > 2\s(I)'
_cod_data_source_file d6ob00593d2.cif
_cod_data_source_block 1
_cod_original_sg_symbol_H-M 'C c'
_cod_database_code 7161192
_shelx_shelxl_version_number 2014/7
_shelx_space_group_comment
; 
The symmetry employed for this shelxl refinement is uniquely defined 
by the following loop, which should always be used as a source of 
symmetry information in preference to the above space-group names. 
They are only intended as comments. 
;
_shelx_estimated_absorpt_t_min 0.974
_shelx_estimated_absorpt_t_max 0.978

loop_
_space_group_symop_operation_xyz
'x, y, z'
'x, -y, z+1/2'
'x+1/2, y+1/2, z'
'x+1/2, -y+1/2, z+1/2'

loop_
_atom_site_label
_atom_site_type_symbol
_atom_site_fract_x
_atom_site_fract_y
_atom_site_fract_z
_atom_site_U_iso_or_equiv
_atom_site_adp_type
_atom_site_occupancy
_atom_site_site_symmetry_order
_atom_site_calc_flag
_atom_site_refinement_flags_posn
_atom_site_refinement_flags_adp
_atom_site_refinement_flags_occupancy
_atom_site_disorder_assembly
_atom_site_disorder_group
O1 O 0.46150(16) 0.31982(12) 0.84212(17) 0.0438(4) Uani 1 1 d . . . . .
O4 O 0.54275(17) 0.05540(11) 0.4054(2) 0.0485(5) Uani 1 1 d . . . . .
O3 O 0.27022(16) 0.29741(13) 0.55037(19) 0.0480(5) Uani 1 1 d . . . . .
N1 N 0.47724(17) 0.20732(12) 0.3735(2) 0.0304(4) Uani 1 1 d . . . . .
O2 O 0.32671(18) 0.21417(15) 0.8687(2) 0.0588(5) Uani 1 1 d . . . . .
C11 C 0.33749(19) 0.28253(16) 0.4758(2) 0.0319(5) Uani 1 1 d . . . . .
C17 C 0.43629(19) 0.29367(15) 0.3004(2) 0.0297(5) Uani 1 1 d . . . . .
C12 C 0.35335(19) 0.33980(15) 0.3594(2) 0.0297(5) Uani 1 1 d . . . . .
C18 C 0.5278(2) 0.12629(16) 0.3310(2) 0.0356(5) Uani 1 1 d . . . . .
C6 C 0.5544(2) 0.34681(17) 0.7825(2) 0.0348(5) Uani 1 1 d . . . . .
C5 C 0.58513(19) 0.29247(16) 0.6799(2) 0.0308(5) Uani 1 1 d . . . . .
C13 C 0.2980(2) 0.42632(16) 0.3065(2) 0.0351(5) Uani 1 1 d . . . . .
H13 H 0.2443 0.4567 0.3481 0.042 Uiso 1 1 calc R U . . .
C7 C 0.4118(2) 0.23098(18) 0.8225(2) 0.0402(6) Uani 1 1 d . . . . .
C10 C 0.4248(2) 0.19753(15) 0.4932(2) 0.0310(5) Uani 1 1 d . . . . .
H10 H 0.3771 0.1382 0.4824 0.037 Uiso 1 1 calc R U . . .
C9 C 0.5249(2) 0.19659(15) 0.6381(2) 0.0326(5) Uani 1 1 d . . . . .
H9 H 0.5894 0.1523 0.6298 0.039 Uiso 1 1 calc R U . . .
C14 C 0.3252(2) 0.46557(17) 0.1908(3) 0.0424(6) Uani 1 1 d . . . . .
H14 H 0.2880 0.5223 0.1516 0.051 Uiso 1 1 calc R U . . .
C16 C 0.4662(2) 0.33544(17) 0.1864(3) 0.0398(6) Uani 1 1 d . . . . .
H16 H 0.5233 0.3074 0.1474 0.048 Uiso 1 1 calc R U . . .
C1 C 0.6106(2) 0.43282(18) 0.8289(3) 0.0463(7) Uani 1 1 d . . . . .
H1 H 0.5900 0.4666 0.9000 0.056 Uiso 1 1 calc R U . . .
C4 C 0.6740(2) 0.3297(2) 0.6215(3) 0.0390(6) Uani 1 1 d . . . . .
H4 H 0.6970 0.2950 0.5529 0.047 Uiso 1 1 calc R U . . .
C3 C 0.7279(2) 0.4170(2) 0.6640(3) 0.0488(7) Uani 1 1 d . . . . .
H3 H 0.7849 0.4415 0.6217 0.059 Uiso 1 1 calc R U . . .
C2 C 0.6980(2) 0.4686(2) 0.7689(3) 0.0514(7) Uani 1 1 d . . . . .
H2 H 0.7362 0.5267 0.7990 0.062 Uiso 1 1 calc R U . . .
C8 C 0.4753(3) 0.15909(17) 0.7572(3) 0.0426(6) Uani 1 1 d . . . . .
H8A H 0.4184 0.1074 0.7199 0.051 Uiso 1 1 calc R U . . .
H8B H 0.5435 0.1326 0.8308 0.051 Uiso 1 1 calc R U . . .
C15 C 0.4079(3) 0.42008(18) 0.1334(3) 0.0458(6) Uani 1 1 d . . . . .
H15 H 0.4251 0.4477 0.0555 0.055 Uiso 1 1 calc R U . . .
C19 C 0.5597(3) 0.1287(2) 0.1949(3) 0.0515(7) Uani 1 1 d . . . . .
H19A H 0.6305 0.1685 0.2049 0.077 Uiso 1 1 calc R U . . .
H19B H 0.4915 0.1539 0.1219 0.077 Uiso 1 1 calc R U . . .
H19C H 0.5775 0.0651 0.1701 0.077 Uiso 1 1 calc R U . . .

loop_
_atom_site_aniso_label
_atom_site_aniso_U_11
_atom_site_aniso_U_22
_atom_site_aniso_U_33
_atom_site_aniso_U_23
_atom_site_aniso_U_13
_atom_site_aniso_U_12
O1 0.0498(10) 0.0491(10) 0.0400(9) -0.0100(7) 0.0247(8) -0.0067(8)
O4 0.0657(12) 0.0323(9) 0.0500(10) 0.0013(8) 0.0204(9) 0.0119(8)
O3 0.0478(10) 0.0610(12) 0.0424(10) 0.0035(8) 0.0245(9) 0.0155(9)
N1 0.0354(10) 0.0280(9) 0.0292(10) -0.0017(7) 0.0114(8) 0.0036(8)
O2 0.0637(12) 0.0743(14) 0.0495(11) -0.0001(9) 0.0343(10) -0.0134(10)
C11 0.0283(11) 0.0392(12) 0.0273(11) -0.0058(9) 0.0064(10) 0.0004(9)
C17 0.0299(12) 0.0295(11) 0.0277(12) -0.0051(8) 0.0053(10) -0.0020(9)
C12 0.0282(11) 0.0320(12) 0.0265(11) -0.0050(8) 0.0042(9) 0.0000(9)
C18 0.0329(12) 0.0364(13) 0.0383(13) -0.0061(10) 0.0114(10) 0.0039(9)
C6 0.0329(12) 0.0398(13) 0.0303(12) 0.0012(10) 0.0068(10) 0.0011(10)
C5 0.0275(11) 0.0375(12) 0.0251(11) 0.0059(9) 0.0037(9) 0.0040(9)
C13 0.0303(12) 0.0344(12) 0.0371(13) -0.0053(10) 0.0041(10) 0.0035(10)
C7 0.0474(14) 0.0489(14) 0.0261(12) 0.0050(10) 0.0136(11) -0.0039(11)
C10 0.0328(12) 0.0301(11) 0.0316(12) -0.0021(9) 0.0117(10) 0.0002(9)
C9 0.0354(12) 0.0333(12) 0.0294(11) 0.0028(9) 0.0099(10) 0.0080(9)
C14 0.0450(14) 0.0322(12) 0.0464(15) 0.0065(10) 0.0075(12) 0.0049(11)
C16 0.0486(15) 0.0387(13) 0.0371(13) -0.0004(10) 0.0202(11) 0.0003(11)
C1 0.0426(16) 0.0455(15) 0.0483(16) -0.0098(11) 0.0092(13) -0.0023(11)
C4 0.0293(12) 0.0531(15) 0.0340(13) 0.0067(10) 0.0084(10) 0.0039(11)
C3 0.0306(13) 0.0590(17) 0.0539(17) 0.0145(13) 0.0076(12) -0.0056(11)
C2 0.0417(15) 0.0445(15) 0.0621(18) 0.0013(12) 0.0054(14) -0.0109(12)
C8 0.0548(15) 0.0381(13) 0.0375(14) 0.0094(10) 0.0171(12) -0.0004(12)
C15 0.0575(16) 0.0411(14) 0.0417(15) 0.0088(11) 0.0189(13) -0.0011(12)
C19 0.0629(17) 0.0481(15) 0.0536(16) -0.0043(12) 0.0330(15) 0.0134(13)

loop_
_atom_type_symbol
_atom_type_description
_atom_type_scat_dispersion_real
_atom_type_scat_dispersion_imag
_atom_type_scat_source
C C 0.0033 0.0016 'International Tables Vol C Tables 4.2.6.8 and 6.1.1.4'
H H 0.0000 0.0000 'International Tables Vol C Tables 4.2.6.8 and 6.1.1.4'
N N 0.0061 0.0033 'International Tables Vol C Tables 4.2.6.8 and 6.1.1.4'
O O 0.0106 0.0060 'International Tables Vol C Tables 4.2.6.8 and 6.1.1.4'

loop_
_geom_angle_atom_site_label_1
_geom_angle_atom_site_label_2
_geom_angle_atom_site_label_3
_geom_angle
_geom_angle_site_symmetry_1
_geom_angle_site_symmetry_3
_geom_angle_publ_flag
C7 O1 C6 121.35(18) . . ?
C18 N1 C17 130.27(19) . . ?
C18 N1 C10 117.58(18) . . ?
C17 N1 C10 109.83(17) . . ?
O3 C11 C12 128.6(2) . . ?
O3 C11 C10 124.3(2) . . ?
C12 C11 C10 107.16(18) . . ?
C16 C17 C12 119.5(2) . . ?
C16 C17 N1 130.5(2) . . ?
C12 C17 N1 110.03(19) . . ?
C13 C12 C17 121.9(2) . . ?
C13 C12 C11 129.1(2) . . ?
C17 C12 C11 109.02(18) . . ?
O4 C18 N1 118.8(2) . . ?
O4 C18 C19 122.3(2) . . ?
N1 C18 C19 118.9(2) . . ?
C1 C6 C5 122.2(2) . . ?
C1 C6 O1 115.3(2) . . ?
C5 C6 O1 122.4(2) . . ?
C6 C5 C4 117.3(2) . . ?
C6 C5 C9 119.9(2) . . ?
C4 C5 C9 122.9(2) . . ?
C14 C13 C12 118.2(2) . . ?
C14 C13 H13 120.9 . . ?
C12 C13 H13 120.9 . . ?
O2 C7 O1 118.1(2) . . ?
O2 C7 C8 125.0(2) . . ?
O1 C7 C8 116.6(2) . . ?
N1 C10 C11 103.64(17) . . ?
N1 C10 C9 112.49(18) . . ?
C11 C10 C9 112.99(17) . . ?
N1 C10 H10 109.2 . . ?
C11 C10 H10 109.2 . . ?
C9 C10 H10 109.2 . . ?
C5 C9 C8 109.37(18) . . ?
C5 C9 C10 113.51(17) . . ?
C8 C9 C10 112.15(19) . . ?
C5 C9 H9 107.2 . . ?
C8 C9 H9 107.2 . . ?
C10 C9 H9 107.2 . . ?
C13 C14 C15 119.7(2) . . ?
C13 C14 H14 120.2 . . ?
C15 C14 H14 120.2 . . ?
C15 C16 C17 117.6(2) . . ?
C15 C16 H16 121.2 . . ?
C17 C16 H16 121.2 . . ?
C6 C1 C2 119.5(2) . . ?
C6 C1 H1 120.3 . . ?
C2 C1 H1 120.3 . . ?
C3 C4 C5 121.1(3) . . ?
C3 C4 H4 119.5 . . ?
C5 C4 H4 119.5 . . ?
C4 C3 C2 120.5(2) . . ?
C4 C3 H3 119.7 . . ?
C2 C3 H3 119.7 . . ?
C3 C2 C1 119.4(2) . . ?
C3 C2 H2 120.3 . . ?
C1 C2 H2 120.3 . . ?
C7 C8 C9 115.5(2) . . ?
C7 C8 H8A 108.4 . . ?
C9 C8 H8A 108.4 . . ?
C7 C8 H8B 108.4 . . ?
C9 C8 H8B 108.4 . . ?
H8A C8 H8B 107.5 . . ?
C14 C15 C16 123.1(2) . . ?
C14 C15 H15 118.5 . . ?
C16 C15 H15 118.5 . . ?
C18 C19 H19A 109.5 . . ?
C18 C19 H19B 109.5 . . ?
H19A C19 H19B 109.5 . . ?
C18 C19 H19C 109.5 . . ?
H19A C19 H19C 109.5 . . ?
H19B C19 H19C 109.5 . . ?

loop_
_geom_bond_atom_site_label_1
_geom_bond_atom_site_label_2
_geom_bond_distance
_geom_bond_site_symmetry_2
_geom_bond_publ_flag
O1 C7 1.356(3) . ?
O1 C6 1.400(3) . ?
O4 C18 1.217(3) . ?
O3 C11 1.221(3) . ?
N1 C18 1.389(3) . ?
N1 C17 1.416(3) . ?
N1 C10 1.475(3) . ?
O2 C7 1.203(3) . ?
C11 C12 1.454(3) . ?
C11 C10 1.526(3) . ?
C17 C16 1.394(3) . ?
C17 C12 1.399(3) . ?
C12 C13 1.395(3) . ?
C18 C19 1.489(3) . ?
C6 C1 1.378(3) . ?
C6 C5 1.389(3) . ?
C5 C4 1.398(3) . ?
C5 C9 1.509(3) . ?
C13 C14 1.380(3) . ?
C13 H13 0.9300 . ?
C7 C8 1.489(4) . ?
C10 C9 1.550(3) . ?
C10 H10 0.9800 . ?
C9 C8 1.535(3) . ?
C9 H9 0.9800 . ?
C14 C15 1.383(4) . ?
C14 H14 0.9300 . ?
C16 C15 1.384(4) . ?
C16 H16 0.9300 . ?
C1 C2 1.387(4) . ?
C1 H1 0.9300 . ?
C4 C3 1.376(4) . ?
C4 H4 0.9300 . ?
C3 C2 1.383(4) . ?
C3 H3 0.9300 . ?
C2 H2 0.9300 . ?
C8 H8A 0.9700 . ?
C8 H8B 0.9700 . ?
C15 H15 0.9300 . ?
C19 H19A 0.9600 . ?
C19 H19B 0.9600 . ?
C19 H19C 0.9600 . ?

loop_
_geom_hbond_atom_site_label_D
_geom_hbond_atom_site_label_H
_geom_hbond_atom_site_label_A
_geom_hbond_distance_DH
_geom_hbond_distance_HA
_geom_hbond_distance_DA
_geom_hbond_angle_DHA
_geom_hbond_site_symmetry_A
C19 H19A O3 0.96 2.54 3.282(3) 134.1 4_554
C9 H9 O4 0.98 2.52 3.081(3) 116.1 .

loop_
_geom_torsion_atom_site_label_1
_geom_torsion_atom_site_label_2
_geom_torsion_atom_site_label_3
_geom_torsion_atom_site_label_4
_geom_torsion
_geom_torsion_site_symmetry_1
_geom_torsion_site_symmetry_2
_geom_torsion_site_symmetry_3
_geom_torsion_site_symmetry_4
_geom_torsion_publ_flag
C18 N1 C17 C16 -21.9(4) . . . . ?
C10 N1 C17 C16 176.2(2) . . . . ?
C18 N1 C17 C12 158.4(2) . . . . ?
C10 N1 C17 C12 -3.5(2) . . . . ?
C16 C17 C12 C13 0.8(3) . . . . ?
N1 C17 C12 C13 -179.47(19) . . . . ?
C16 C17 C12 C11 -180.0(2) . . . . ?
N1 C17 C12 C11 -0.2(2) . . . . ?
O3 C11 C12 C13 1.5(4) . . . . ?
C10 C11 C12 C13 -177.2(2) . . . . ?
O3 C11 C12 C17 -177.6(2) . . . . ?
C10 C11 C12 C17 3.6(2) . . . . ?
C17 N1 C18 O4 -171.1(2) . . . . ?
C10 N1 C18 O4 -10.4(3) . . . . ?
C17 N1 C18 C19 7.8(3) . . . . ?
C10 N1 C18 C19 168.5(2) . . . . ?
C7 O1 C6 C1 -169.9(2) . . . . ?
C7 O1 C6 C5 12.3(3) . . . . ?
C1 C6 C5 C4 -1.7(3) . . . . ?
O1 C6 C5 C4 175.9(2) . . . . ?
C1 C6 C5 C9 177.1(2) . . . . ?
O1 C6 C5 C9 -5.3(3) . . . . ?
C17 C12 C13 C14 1.3(3) . . . . ?
C11 C12 C13 C14 -177.8(2) . . . . ?
C6 O1 C7 O2 -175.2(2) . . . . ?
C6 O1 C7 C8 10.6(3) . . . . ?
C18 N1 C10 C11 -159.05(18) . . . . ?
C17 N1 C10 C11 5.4(2) . . . . ?
C18 N1 C10 C9 78.6(2) . . . . ?
C17 N1 C10 C9 -116.97(19) . . . . ?
O3 C11 C10 N1 175.8(2) . . . . ?
C12 C11 C10 N1 -5.4(2) . . . . ?
O3 C11 C10 C9 -62.2(3) . . . . ?
C12 C11 C10 C9 116.6(2) . . . . ?
C6 C5 C9 C8 -21.6(3) . . . . ?
C4 C5 C9 C8 157.1(2) . . . . ?
C6 C5 C9 C10 104.5(2) . . . . ?
C4 C5 C9 C10 -76.8(3) . . . . ?
N1 C10 C9 C5 71.3(2) . . . . ?
C11 C10 C9 C5 -45.6(3) . . . . ?
N1 C10 C9 C8 -164.11(18) . . . . ?
C11 C10 C9 C8 79.0(2) . . . . ?
C12 C13 C14 C15 -1.7(3) . . . . ?
C12 C17 C16 C15 -2.3(3) . . . . ?
N1 C17 C16 C15 178.0(2) . . . . ?
C5 C6 C1 C2 2.1(4) . . . . ?
O1 C6 C1 C2 -175.7(2) . . . . ?
C6 C5 C4 C3 -0.4(3) . . . . ?
C9 C5 C4 C3 -179.1(2) . . . . ?
C5 C4 C3 C2 2.0(4) . . . . ?
C4 C3 C2 C1 -1.6(4) . . . . ?
C6 C1 C2 C3 -0.4(4) . . . . ?
O2 C7 C8 C9 147.1(3) . . . . ?
O1 C7 C8 C9 -39.1(3) . . . . ?
C5 C9 C8 C7 42.8(3) . . . . ?
C10 C9 C8 C7 -84.1(3) . . . . ?
C13 C14 C15 C16 0.1(4) . . . . ?
C17 C16 C15 C14 2.0(4) . . . . ?
